data_7242649
loop_
_publ_author_name
'Meng, Qianqian'
'Wang, Jiang'
'Shi, Qi'
'Dong, Jinxiang'

_publ_section_title
;
 Synthesis of a new ATN-type zeolitic imidazolate framework through
 cooperative effects of N,N-dipropylformamide and n-butylamine
;
_journal_issue 19
_journal_name_full CrystEngComm
_journal_page_first 3429
_journal_page_last 3433
_journal_paper_doi 10.1039/D1CE00287B
_journal_volume 23
_journal_year 2021
_chemical_formula_sum 'C12 H12 N8 Zn2'
_chemical_formula_weight 399.04
_space_group_crystal_system monoclinic
_space_group_IT_number 12
_space_group_name_Hall '-C 2y'
_space_group_name_H-M_alt 'C 1 2/m 1'
_atom_sites_solution_hydrogens mixed
_audit_creation_method SHELXL-2018/3
_audit_update_record
;
2021-03-17 deposited with the CCDC.	2021-04-13 downloaded from the CCDC.
;
_cell_angle_alpha 90
_cell_angle_beta 106.926(3)
_cell_angle_gamma 90
_cell_formula_units_Z 8
_cell_length_a 25.7398(11)
_cell_length_b 23.6271(11)
_cell_length_c 9.7094(5)
_cell_measurement_reflns_used 1317
_cell_measurement_temperature 293(2)
_cell_measurement_theta_max 46.7070
_cell_measurement_theta_min 4.7670
_cell_volume 5649.0(5)
_computing_cell_refinement
'CrysAlisPro, Agilent Technologies,Version 1.171.37.35 (release 13-08-2014 CrysAlis171 .NET) (compiled Aug 13 2014,18:06:01)'
_computing_data_collection
'CrysAlisPro, Agilent Technologies,Version 1.171.37.35 (release 13-08-2014 CrysAlis171 .NET) (compiled Aug 13 2014,18:06:01)'
_computing_data_reduction
'CrysAlisPro, Agilent Technologies,Version 1.171.37.35 (release 13-08-2014 CrysAlis171 .NET) (compiled Aug 13 2014,18:06:01)'
_computing_molecular_graphics 'Bruker SHELXTL'
_computing_publication_material 'Bruker SHELXTL'
_computing_structure_refinement 'SHELXL-2018/3 (Sheldrick, 2018)'
_diffrn_ambient_temperature 293(2)
_diffrn_measured_fraction_theta_full 1.000
_diffrn_measured_fraction_theta_max 1.000
_diffrn_measurement_device_type 'CCD area detector'
_diffrn_measurement_method 'phi and omega scans'
_diffrn_radiation_type CuK\a
_diffrn_radiation_wavelength 1.54178
_diffrn_reflns_av_R_equivalents 0.0740
_diffrn_reflns_av_unetI/netI 0.0639
_diffrn_reflns_Laue_measured_fraction_full 1.000
_diffrn_reflns_Laue_measured_fraction_max 1.000
_diffrn_reflns_limit_h_max 30
_diffrn_reflns_limit_h_min -30
_diffrn_reflns_limit_k_max 27
_diffrn_reflns_limit_k_min -28
_diffrn_reflns_limit_l_max 8
_diffrn_reflns_limit_l_min -11
_diffrn_reflns_number 17690
_diffrn_reflns_point_group_measured_fraction_full 1.000
_diffrn_reflns_point_group_measured_fraction_max 1.000
_diffrn_reflns_theta_full 66.049
_diffrn_reflns_theta_max 66.049
_diffrn_reflns_theta_min 2.592
_exptl_absorpt_coefficient_mu 2.131
_exptl_absorpt_correction_T_max 0.6178
_exptl_absorpt_correction_T_min 0.4827
_exptl_absorpt_correction_type multi-scan
_exptl_absorpt_process_details
'CrysAlisPro, Agilent Technologies,Version 1.171.37.35 (release 13-08-2014 CrysAlis171 .NET) (compiled Aug 13 2014,18:06:01) Empirical absorption correction using spherical harmonics,implemented in SCALE3 ABSPACK scaling algorithm.'
_exptl_crystal_colour white
_exptl_crystal_density_diffrn 0.938
_exptl_crystal_density_method 'not measured'
_exptl_crystal_description neddle
_exptl_crystal_F_000 1600
_exptl_crystal_size_max 0.400
_exptl_crystal_size_mid 0.300
_exptl_crystal_size_min 0.250
_refine_diff_density_max 0.651
_refine_diff_density_min -0.538
_refine_diff_density_rms 0.085
_refine_ls_extinction_method none
_refine_ls_goodness_of_fit_ref 1.005
_refine_ls_hydrogen_treatment constr
_refine_ls_matrix_type full
_refine_ls_number_parameters 187
_refine_ls_number_reflns 5086
_refine_ls_number_restraints 246
_refine_ls_restrained_S_all 1.006
_refine_ls_R_factor_all 0.0847
_refine_ls_R_factor_gt 0.0693
_refine_ls_shift/su_max 0.000
_refine_ls_shift/su_mean 0.000
_refine_ls_structure_factor_coef Fsqd
_refine_ls_weighting_details 'w=1/[\s^2^(Fo^2^)+(0.1037P)^2^] where P=(Fo^2^+2Fc^2^)/3'
_refine_ls_weighting_scheme calc
_refine_ls_wR_factor_gt 0.1849
_refine_ls_wR_factor_ref 0.2025
_reflns_Friedel_coverage 0.000
_reflns_number_gt 3422
_reflns_number_total 5086
_reflns_threshold_expression 'I > 2\s(I)'
_cod_data_source_file d1ce00287b2.cif
_cod_data_source_block 160201b_sq
_cod_depositor_comments 'Adding full bibliography for 7242649.cif.'
_cod_original_sg_symbol_H-M 'C 2/m'
_cod_database_code 7242649
_shelx_shelxl_version_number 2018/3
_shelx_space_group_comment
;
The symmetry employed for this shelxl refinement is uniquely defined
by the following loop, which should always be used as a source of
symmetry information in preference to the above space-group names.
They are only intended as comments.
;
_shelx_estimated_absorpt_t_min 0.483
_shelx_estimated_absorpt_t_max 0.618

loop_
_space_group_symop_operation_xyz
'x, y, z'
'-x, y, -z'
'x+1/2, y+1/2, z'
'-x+1/2, y+1/2, -z'
'-x, -y, -z'
'x, -y, z'
'-x+1/2, -y+1/2, -z'
'x+1/2, -y+1/2, z'

loop_
_atom_site_label
_atom_site_type_symbol
_atom_site_fract_x
_atom_site_fract_y
_atom_site_fract_z
_atom_site_U_iso_or_equiv
_atom_site_adp_type
_atom_site_occupancy
_atom_site_site_symmetry_order
_atom_site_calc_flag
_atom_site_refinement_flags_posn
_atom_site_refinement_flags_adp
_atom_site_refinement_flags_occupancy
_atom_site_disorder_assembly
_atom_site_disorder_group
Zn1 Zn 0.11299(2) 0.25575(3) 0.19438(7) 0.0730(3) Uani 1 1 d . . . . .
Zn2 Zn 0.17620(3) 0.12678(3) 0.73934(7) 0.0715(2) Uani 1 1 d . . . . .
N1 N 0.10776(16) 0.2255(2) 0.3790(4) 0.0742(11) Uani 1 1 d . . . . .
N2 N 0.13133(16) 0.17688(18) 0.5855(4) 0.0715(10) Uani 1 1 d . . . . .
N3 N 0.13652(10) 0.19200(9) 0.0923(2) 0.0854(12) Uani 1 1 d G U . . .
N4 N 0.15941(15) 0.14399(12) -0.0790(3) 0.0910(13) Uani 1 1 d G U . A .
N5 N 0.16711(9) 0.31594(10) 0.2251(2) 0.0814(11) Uani 1 1 d G U . A .
N6 N 0.24712(12) 0.36063(13) 0.2486(3) 0.0842(12) Uani 1 1 d G U . A .
N7 N 0.04165(10) 0.28458(12) 0.0772(3) 0.0933(14) Uani 1 1 d G U . A .
N8 N 0.15801(17) 0.04751(15) 0.6817(4) 0.0791(11) Uani 1 1 d G U . A .
C1 C 0.14751(19) 0.1988(2) 0.4785(5) 0.0745(13) Uani 1 1 d . . . . .
H1 H 0.182912 0.195931 0.473248 0.089 Uiso 1 1 calc R U . . .
C2 C 0.0786(2) 0.1887(3) 0.5510(7) 0.103(2) Uani 1 1 d . . . . .
H2 H 0.055312 0.177577 0.603325 0.124 Uiso 1 1 calc R U . . .
C3 C 0.0643(2) 0.2190(3) 0.4299(7) 0.0999(19) Uani 1 1 d . . . . .
H3 H 0.029809 0.233494 0.386837 0.120 Uiso 1 1 calc R U . . .
C4 C 0.14563(18) 0.19210(13) -0.0316(4) 0.0816(14) Uani 1 1 d G U . . .
H4 H 0.142548 0.225137 -0.085438 0.098 Uiso 1 1 calc R U . A .
C5 C 0.1730(2) 0.10945(17) 0.0444(4) 0.117(3) Uani 0.605(7) 1 d G U P A 1
H5 H 0.189310 0.073954 0.054281 0.141 Uiso 0.605(7) 1 calc R U P A 1
C6 C 0.15729(15) 0.13904(16) 0.1469(3) 0.109(3) Uani 0.605(7) 1 d G U P A 1
H6 H 0.159988 0.125944 0.239024 0.130 Uiso 0.605(7) 1 calc R U P A 1
C7 C 0.22049(15) 0.31069(15) 0.2359(5) 0.0692(14) Uani 0.526(7) 1 d G U P A 1
H7 H 0.237312 0.275935 0.234812 0.083 Uiso 0.526(7) 1 calc R U P A 1
C8 C 0.2068(5) 0.3995(7) 0.2329(16) 0.111(3) Uani 0.526(7) 1 d . U P A 1
H8 H 0.212539 0.438306 0.231543 0.133 Uiso 0.526(7) 1 calc R U P A 1
C9 C 0.15673(19) 0.37583(15) 0.2193(6) 0.113(3) Uani 0.526(7) 1 d G U P A 1
H9 H 0.123876 0.394251 0.208851 0.135 Uiso 0.526(7) 1 calc R U P A 1
C5' C 0.1329(2) 0.10562(16) -0.0008(4) 0.117(3) Uani 0.395(7) 1 d G . P A 2
H5' H 0.127293 0.066970 -0.016388 0.141 Uiso 0.395(7) 1 calc R U P A 2
C6' C 0.11717(16) 0.13915(16) 0.1042(3) 0.109(3) Uani 0.395(7) 1 d G . P A 2
H6' H 0.097986 0.127297 0.166712 0.130 Uiso 0.395(7) 1 calc R U P A 2
C7' C 0.21630(15) 0.31434(15) 0.2006(4) 0.0692(14) Uani 0.474(7) 1 d G . P A 2
H7' H 0.227781 0.284222 0.155140 0.083 Uiso 0.474(7) 1 calc R U P A 2
C8' C 0.2178(2) 0.39266(18) 0.3286(6) 0.111(3) Uani 0.474(7) 1 d G . P A 2
H8' H 0.230050 0.425074 0.382636 0.133 Uiso 0.474(7) 1 calc R U P A 2
C9' C 0.1675(2) 0.36612(16) 0.3102(6) 0.113(3) Uani 0.474(7) 1 d G . P A 2
H9' H 0.139710 0.378505 0.345979 0.135 Uiso 0.474(7) 1 calc R U P A 2
C10 C 0.00000(19) 0.25361(18) 0.0000(6) 0.094(2) Uani 1 2 d G TU P A .
H10 H -0.000002 0.214249 -0.000013 0.113 Uiso 1 2 calc R U P . .
C11 C 0.03894(18) 0.33274(17) -0.0121(6) 0.107(3) Uani 0.5 1 d G U P A .
H11 H 0.067590 0.359819 -0.002916 0.129 Uiso 0.5 1 d R U P . .
C12 C -0.0117(2) 0.3340(2) -0.1156(7) 0.115(4) Uani 0.5 1 d G U P A .
H12 H -0.024299 0.360096 -0.194176 0.138 Uiso 0.5 1 d R U P . .
C13 C 0.1798(2) 0.0000(4) 0.7527(5) 0.0773(18) Uani 1 2 d G TU P A .
H13 H 0.206785 0.000000 0.840546 0.093 Uiso 1 2 calc R U P . .
C14 C 0.11942(18) 0.0253(4) 0.5564(4) 0.118(5) Uani 0.5 1 d G U P A .
H14 H 0.096617 0.048681 0.482237 0.142 Uiso 0.5 1 d R U P . .
C15 C 0.1194(2) -0.0341(4) 0.5552(5) 0.127(5) Uani 0.5 1 d G U P A .
H15 H 0.097032 -0.058706 0.483257 0.152 Uiso 0.5 1 d R U P . .

loop_
_atom_site_aniso_label
_atom_site_aniso_U_11
_atom_site_aniso_U_22
_atom_site_aniso_U_33
_atom_site_aniso_U_23
_atom_site_aniso_U_13
_atom_site_aniso_U_12
Zn1 0.0604(4) 0.0947(5) 0.0610(4) 0.0017(3) 0.0132(3) -0.0011(3)
Zn2 0.0702(4) 0.0765(5) 0.0683(4) -0.0002(3) 0.0211(3) -0.0022(3)
N1 0.060(2) 0.096(3) 0.068(2) 0.004(2) 0.0205(18) -0.003(2)
N2 0.069(2) 0.082(3) 0.067(2) 0.002(2) 0.0256(18) -0.004(2)
N3 0.100(3) 0.090(3) 0.075(2) 0.002(2) 0.038(2) 0.001(2)
N4 0.115(4) 0.086(3) 0.076(3) 0.003(2) 0.036(3) 0.007(3)
N5 0.071(2) 0.088(3) 0.085(3) -0.002(2) 0.024(2) 0.001(2)
N6 0.062(2) 0.097(3) 0.095(3) 0.002(2) 0.026(2) 0.001(2)
N7 0.070(3) 0.103(3) 0.090(3) 0.006(3) -0.004(2) -0.004(2)
N8 0.083(3) 0.074(2) 0.073(2) 0.000(2) 0.011(2) 0.006(2)
C1 0.056(2) 0.102(4) 0.066(3) 0.000(3) 0.018(2) 0.004(3)
C2 0.073(3) 0.145(6) 0.103(4) 0.031(4) 0.042(3) 0.016(4)
C3 0.066(3) 0.139(5) 0.102(4) 0.022(4) 0.036(3) 0.017(4)
C4 0.098(4) 0.082(3) 0.069(3) 0.010(2) 0.032(3) 0.006(3)
C5 0.154(8) 0.112(5) 0.088(5) 0.010(5) 0.039(6) 0.026(6)
C6 0.147(7) 0.106(5) 0.078(5) 0.014(4) 0.041(5) 0.022(6)
C7 0.061(3) 0.086(3) 0.059(3) 0.002(3) 0.014(2) -0.010(3)
C8 0.078(5) 0.115(5) 0.135(7) -0.024(7) 0.024(6) -0.004(5)
C9 0.089(5) 0.122(6) 0.125(7) -0.007(6) 0.026(5) -0.003(4)
C5' 0.154(8) 0.112(5) 0.088(5) 0.010(5) 0.039(6) 0.026(6)
C6' 0.147(7) 0.106(5) 0.078(5) 0.014(4) 0.041(5) 0.022(6)
C7' 0.061(3) 0.086(3) 0.059(3) 0.002(3) 0.014(2) -0.010(3)
C8' 0.078(5) 0.115(5) 0.135(7) -0.024(7) 0.024(6) -0.004(5)
C9' 0.089(5) 0.122(6) 0.125(7) -0.007(6) 0.026(5) -0.003(4)
C10 0.061(4) 0.111(5) 0.096(5) 0.000 0.002(4) 0.000
C11 0.081(6) 0.114(7) 0.111(7) 0.021(6) 0.004(5) -0.012(6)
C12 0.089(7) 0.122(8) 0.111(7) 0.032(7) -0.007(6) -0.011(7)
C13 0.083(4) 0.075(4) 0.070(4) 0.000 0.015(3) 0.000
C14 0.135(8) 0.079(7) 0.107(8) 0.030(7) -0.020(7) 0.012(7)
C15 0.142(9) 0.080(7) 0.119(8) 0.027(7) -0.025(8) 0.010(8)

loop_
_atom_type_symbol
_atom_type_description
_atom_type_scat_dispersion_real
_atom_type_scat_dispersion_imag
_atom_type_scat_source
C C 0.0181 0.0091 'International Tables Vol C Tables 4.2.6.8 and 6.1.1.4'
H H 0.0000 0.0000 'International Tables Vol C Tables 4.2.6.8 and 6.1.1.4'
N N 0.0311 0.0180 'International Tables Vol C Tables 4.2.6.8 and 6.1.1.4'
Zn Zn -1.5491 0.6778 'International Tables Vol C Tables 4.2.6.8 and 6.1.1.4'

loop_
_geom_angle_atom_site_label_1
_geom_angle_atom_site_label_2
_geom_angle_atom_site_label_3
_geom_angle
_geom_angle_site_symmetry_1
_geom_angle_site_symmetry_3
_geom_angle_publ_flag
N5 Zn1 N1 111.11(14) . . ?
N5 Zn1 N7 109.80(10) . . ?
N1 Zn1 N7 110.50(14) . . ?
N5 Zn1 N3 108.67(10) . . ?
N1 Zn1 N3 106.82(15) . . ?
N7 Zn1 N3 109.88(10) . . ?
N6 Zn2 N8 108.18(15) 7_556 . ?
N6 Zn2 N4 113.1(2) 7_556 1_556 ?
N8 Zn2 N4 110.68(17) . 1_556 ?
N6 Zn2 N2 107.95(15) 7_556 . ?
N8 Zn2 N2 108.31(16) . . ?
N4 Zn2 N2 108.50(18) 1_556 . ?
C1 N1 C3 102.8(4) . . ?
C1 N1 Zn1 125.9(3) . . ?
C3 N1 Zn1 130.9(4) . . ?
C2 N2 C1 104.5(4) . . ?
C2 N2 Zn2 129.9(4) . . ?
C1 N2 Zn2 124.9(3) . . ?
C4 N3 C6' 104.6(3) . . ?
C4 N3 C6 101.6(3) . . ?
C4 N3 Zn1 128.78(19) . . ?
C6' N3 Zn1 118.6(2) . . ?
C6 N3 Zn1 128.60(18) . . ?
C4 N4 C5 103.3(3) . . ?
C4 N4 C5' 98.0(3) . . ?
C4 N4 Zn2 130.0(2) . 1_554 ?
C5 N4 Zn2 125.1(3) . 1_554 ?
C7 N5 C9 105.4(2) . . ?
C7' N5 C9' 105.7(2) . . ?
C7 N5 Zn1 127.5(2) . . ?
C7' N5 Zn1 127.9(2) . . ?
C9 N5 Zn1 126.5(2) . . ?
C9' N5 Zn1 124.9(2) . . ?
C7 N6 C8 103.2(7) . . ?
C7' N6 C8' 105.2(3) . . ?
C7 N6 Zn2 127.7(3) . 7_556 ?
C8 N6 Zn2 128.7(7) . 7_556 ?
C10 N7 C11 102.0(3) . . ?
C10 N7 C12 100.3(3) . 2 ?
C11 N7 C12 65.9(5) . 2 ?
C10 N7 Zn1 126.4(3) . . ?
C11 N7 Zn1 120.0(2) . . ?
C12 N7 Zn1 125.5(3) 2 . ?
C13 N8 C15 110.5(3) . 6 ?
C13 N8 C14 102.2(6) . . ?
C15 N8 C14 8.3(7) 6 . ?
C13 N8 Zn2 128.0(4) . . ?
C15 N8 Zn2 121.5(4) 6 . ?
C14 N8 Zn2 129.8(4) . . ?
N2 C1 N1 113.5(4) . . ?
N2 C1 H1 123.3 . . ?
N1 C1 H1 123.3 . . ?
N2 C2 C3 109.6(5) . . ?
N2 C2 H2 125.2 . . ?
C3 C2 H2 125.2 . . ?
C2 C3 N1 109.7(5) . . ?
C2 C3 H3 125.2 . . ?
N1 C3 H3 125.2 . . ?
N3 C4 N4 117.8(3) . . ?
N3 C4 H4 121.1 . . ?
N4 C4 H4 121.1 . . ?
C6 C5 N4 105.6(2) . . ?
C6 C5 H5 127.2 . . ?
N4 C5 H5 127.2 . . ?
C5 C6 N3 109.94(14) . . ?
C5 C6 H6 125.0 . . ?
N3 C6 H6 125.0 . . ?
N6 C7 N5 113.8(3) . . ?
N6 C7 H7 123.1 . . ?
N5 C7 H7 123.1 . . ?
N6 C8 C9 113.6(11) . . ?
N6 C8 H8 123.2 . . ?
C9 C8 H8 123.2 . . ?
C8 C9 N5 103.8(7) . . ?
C8 C9 H9 128.1 . . ?
N5 C9 H9 128.1 . . ?
C6' C5' N4 107.14(18) . . ?
C6' C5' H5' 126.4 . . ?
N4 C5' H5' 126.4 . . ?
N3 C6' C5' 105.01(16) . . ?
N3 C6' H6' 127.5 . . ?
C5' C6' H6' 127.5 . . ?
N6 C7' N5 113.7(3) . . ?
N6 C7' H7' 123.2 . . ?
N5 C7' H7' 123.2 . . ?
C9' C8' N6 107.71(19) . . ?
C9' C8' H8' 126.1 . . ?
N6 C8' H8' 126.1 . . ?
C8' C9' N5 107.09(17) . . ?
C8' C9' H9' 126.5 . . ?
N5 C9' H9' 126.5 . . ?
N7 C10 N7 113.4(4) 2 . ?
N7 C10 H10 123.3 2 . ?
N7 C10 H10 123.3 . . ?
C12 C11 N7 109.05(19) . . ?
C12 C11 C12 91.7(4) . 2 ?
N7 C11 C12 59.6(3) . 2 ?
C12 C11 H11 125.7 . . ?
N7 C11 H11 125.3 . . ?
C12 C11 H11 114.5 2 . ?
C11 C12 N7 104.1(2) . 2 ?
C11 C12 C11 88.3(4) . 2 ?
N7 C12 C11 54.5(3) 2 2 ?
C11 C12 H12 127.9 . . ?
N7 C12 H12 128.0 2 . ?
C11 C12 H12 120.5 2 . ?
N8 C13 N8 112.4(5) 6 . ?
N8 C13 H13 123.8 6 . ?
N8 C13 H13 123.8 . . ?
C15 C14 C14 176.7(3) 6 6 ?
C15 C14 C15 176.2(3) 6 . ?
C14 C14 C15 0.5 6 . ?
C15 C14 N8 70.9(6) 6 . ?
C14 C14 N8 111.6(4) 6 . ?
C15 C14 N8 111.9(4) . . ?
C15 C14 H14 52.5 6 . ?
C14 C14 H14 125.1 6 . ?
C15 C14 H14 124.8 . . ?
N8 C14 H14 123.3 . . ?
C14 C15 N8 100.9(3) 6 6 ?
C14 C15 C14 2.8(3) 6 . ?
N8 C15 C14 103.0(5) 6 . ?
C14 C15 C15 3.3(3) 6 6 ?
N8 C15 C15 103.3(5) 6 6 ?
C14 C15 C15 0.5 . 6 ?
C14 C15 H15 129.6 6 . ?
N8 C15 H15 129.4 6 . ?
C14 C15 H15 127.6 . . ?
C15 C15 H15 127.2 6 . ?
C14 C15 H14 116.3(14) 6 6 ?
N8 C15 H14 142.8(16) 6 6 ?
C14 C15 H14 114.3(12) . 6 ?
C15 C15 H14 113.9(12) 6 6 ?
H15 C15 H14 13.3 . 6 ?

loop_
_geom_bond_atom_site_label_1
_geom_bond_atom_site_label_2
_geom_bond_distance
_geom_bond_site_symmetry_2
_geom_bond_publ_flag
Zn1 N5 1.952(2) . ?
Zn1 N1 1.970(4) . ?
Zn1 N7 1.978(3) . ?
Zn1 N3 1.992(2) . ?
Zn2 N6 1.965(4) 7_556 ?
Zn2 N8 1.972(4) . ?
Zn2 N4 1.977(4) 1_556 ?
Zn2 N2 1.990(4) . ?
N1 C1 1.342(6) . ?
N1 C3 1.356(7) . ?
N2 C2 1.329(7) . ?
N2 C1 1.332(6) . ?
N3 C4 1.290(4) . ?
N3 C6' 1.362(4) . ?
N3 C6 1.403(4) . ?
N4 C4 1.313(4) . ?
N4 C5 1.407(4) . ?
N4 C5' 1.472(5) . ?
N5 C7 1.353(4) . ?
N5 C7' 1.355(4) . ?
N5 C9 1.438(4) . ?
N5 C9' 1.443(5) . ?
N6 C7' 1.352(4) . ?
N6 C7 1.352(4) . ?
N6 C8 1.360(14) . ?
N6 C8' 1.445(7) . ?
N7 C10 1.334(5) . ?
N7 C11 1.420(5) . ?
N7 C12 1.504(6) 2 ?
N8 C13 1.351(10) . ?
N8 C15 1.373(5) 6 ?
N8 C14 1.428(6) . ?
C1 H1 0.9300 . ?
C2 C3 1.334(8) . ?
C2 H2 0.9300 . ?
C3 H3 0.9300 . ?
C4 H4 0.9300 . ?
C5 C6 1.3704(12) . ?
C5 H5 0.9300 . ?
C6 H6 0.9300 . ?
C7 H7 0.9300 . ?
C8 C9 1.375(15) . ?
C8 H8 0.9300 . ?
C9 H9 0.9300 . ?
C5' C6' 1.4390(12) . ?
C5' H5' 0.9300 . ?
C6' H6' 0.9300 . ?
C7' H7' 0.9300 . ?
C8' C9' 1.4011(12) . ?
C8' H8' 0.9300 . ?
C9' H9' 0.9300 . ?
C10 H10 0.9300 . ?
C11 C12 1.3960(12) . ?
C11 C12 1.592(11) 2 ?
C11 H11 0.9606 . ?
C12 H12 0.9607 . ?
C13 H13 0.9300 . ?
C14 C15 0.209(17) 6 ?
C14 C14 1.195(18) 6 ?
C14 C15 1.4036(12) . ?
C14 H14 0.9606 . ?
C15 C15 1.612(18) 6 ?
C15 H15 0.9606 . ?

loop_
_geom_torsion_atom_site_label_1
_geom_torsion_atom_site_label_2
_geom_torsion_atom_site_label_3
_geom_torsion_atom_site_label_4
_geom_torsion
_geom_torsion_site_symmetry_1
_geom_torsion_site_symmetry_2
_geom_torsion_site_symmetry_3
_geom_torsion_site_symmetry_4
_geom_torsion_publ_flag
C2 N2 C1 N1 1.7(7) . . . . ?
Zn2 N2 C1 N1 172.3(3) . . . . ?
C3 N1 C1 N2 -0.1(7) . . . . ?
Zn1 N1 C1 N2 -172.6(4) . . . . ?
C1 N2 C2 C3 -2.6(8) . . . . ?
Zn2 N2 C2 C3 -172.6(5) . . . . ?
N2 C2 C3 N1 2.7(9) . . . . ?
C1 N1 C3 C2 -1.5(8) . . . . ?
Zn1 N1 C3 C2 170.4(5) . . . . ?
C6' N3 C4 N4 -30.5(6) . . . . ?
C6 N3 C4 N4 12.7(6) . . . . ?
Zn1 N3 C4 N4 -178.03(19) . . . . ?
C5 N4 C4 N3 -14.6(7) . . . . ?
C5' N4 C4 N3 26.5(6) . . . . ?
Zn2 N4 C4 N3 179.75(18) 1_554 . . . ?
C4 N4 C5 C6 9.3(4) . . . . ?
Zn2 N4 C5 C6 175.9(2) 1_554 . . . ?
N4 C5 C6 N3 -2.60(14) . . . . ?
C4 N3 C6 C5 -5.3(3) . . . . ?
Zn1 N3 C6 C5 -174.57(19) . . . . ?
C8 N6 C7 N5 -5.0(8) . . . . ?
Zn2 N6 C7 N5 -177.83(16) 7_556 . . . ?
C9 N5 C7 N6 4.6(6) . . . . ?
Zn1 N5 C7 N6 176.22(16) . . . . ?
C7 N6 C8 C9 3.5(12) . . . . ?
Zn2 N6 C8 C9 176.2(5) 7_556 . . . ?
N6 C8 C9 N5 -0.9(12) . . . . ?
C7 N5 C9 C8 -2.1(8) . . . . ?
Zn1 N5 C9 C8 -173.8(7) . . . . ?
C4 N4 C5' C6' -11.9(4) . . . . ?
Zn2 N4 C5' C6' -166.6(2) 1_554 . . . ?
C4 N3 C6' C5' 18.0(3) . . . . ?
Zn1 N3 C6' C5' 169.51(14) . . . . ?
N4 C5' C6' N3 -3.45(14) . . . . ?
C8' N6 C7' N5 7.7(6) . . . . ?
Zn2 N6 C7' N5 171.19(15) 7_556 . . . ?
C9' N5 C7' N6 -5.9(6) . . . . ?
Zn1 N5 C7' N6 -172.64(14) . . . . ?
C7' N6 C8' C9' -6.4(4) . . . . ?
Zn2 N6 C8' C9' -170.77(16) 7_556 . . . ?
N6 C8' C9' N5 3.06(9) . . . . ?
C7' N5 C9' C8' 1.4(3) . . . . ?
Zn1 N5 C9' C8' 168.68(16) . . . . ?
C11 N7 C10 N7 -32.8(6) . . . 2 ?
C12 N7 C10 N7 34.5(2) 2 . . 2 ?
Zn1 N7 C10 N7 -175.1(4) . . . 2 ?
C10 N7 C11 C12 15.7(4) . . . . ?
C12 N7 C11 C12 -80.4(3) 2 . . . ?
Zn1 N7 C11 C12 161.06(19) . . . . ?
C10 N7 C11 C12 96.1(5) . . . 2 ?
Zn1 N7 C11 C12 -118.5(3) . . . 2 ?
N7 C11 C12 N7 3.5(3) . . . 2 ?
C12 C11 C12 N7 -54.8(3) 2 . . 2 ?
N7 C11 C12 C11 56.1(2) . . . 2 ?
C12 C11 C12 C11 -2.2 2 . . 2 ?
C15 N8 C13 N8 -0.2(9) 6 . . 6 ?
C14 N8 C13 N8 0.1(8) . . . 6 ?
Zn2 N8 C13 N8 -179.59(18) . . . 6 ?
C13 N8 C14 C15 -177.7(5) . . . 6 ?
Zn2 N8 C14 C15 2.0(4) . . . 6 ?
C13 N8 C14 C14 -0.1(4) . . . 6 ?
C15 N8 C14 C14 177.62(19) 6 . . 6 ?
Zn2 N8 C14 C14 179.6(3) . . . 6 ?
C13 N8 C14 C15 -0.4(4) . . . . ?
C15 N8 C14 C15 177.25(19) 6 . . . ?
Zn2 N8 C14 C15 179.3(3) . . . . ?
N8 C14 C15 C14 43.5(3) . . . 6 ?
C14 C14 C15 N8 -43.0(4) 6 . . 6 ?
N8 C14 C15 N8 0.57(11) . . . 6 ?
C14 C14 C15 C15 180(24) 6 . . 6 ?
N8 C14 C15 C15 -136.9(3) . . . 6 ?
